data_7010380
loop_
_publ_author_name
'Clarkson, Andrea J.'
'Blackman, Allan G.'
'Clark, Charles R.'

_publ_section_title
;
 Preparation, structures and reactions of isomeric
 [Co(cyclen)(O2C2O2)]+ and [Co(cyclen)(O2CCH2CO2)]+ complexes
 (cyclen&#x2005;=&#x2005;1,4,7,10-tetraazacyclododecane)&#x200A;&#x2020;
;
_journal_issue 5
_journal_name_full 'Journal of the Chemical Society, Dalton Transactions'
_journal_page_first 758
_journal_paper_doi 10.1039/b008350j
_journal_year 2001
_chemical_formula_sum 'C10 H20 Cl Co N4 O8'
_chemical_formula_weight 418.68
_chemical_name_systematic
;
 ?
;
_space_group_IT_number 33
_symmetry_cell_setting orthorhombic
_symmetry_space_group_name_Hall 'P 2c -2n'
_symmetry_space_group_name_H-M 'P n a 21'
_atom_sites_solution_hydrogens geom
_atom_sites_solution_primary direct
_atom_sites_solution_secondary difmap
_audit_creation_method SHELXL-97
_cell_angle_alpha 90.00
_cell_angle_beta 90.00
_cell_angle_gamma 90.00
_cell_formula_units_Z 4
_cell_length_a 13.277(8)
_cell_length_b 13.314(7)
_cell_length_c 8.669(5)
_cell_measurement_reflns_used 3093
_cell_measurement_temperature 163(2)
_cell_measurement_theta_max 26.39
_cell_measurement_theta_min 2.17
_cell_volume 1532.4(15)
_computing_cell_refinement 'Bruker SMART'
_computing_data_collection 'Bruker SMART'
_computing_data_reduction 'Bruker SHELXTL'
_computing_molecular_graphics 'WINGX (Farrugia, 1999)'
_computing_publication_material 'WINGX (Farrugia, 1999)'
_computing_structure_refinement 'SHELXL-97 (Sheldrick, 1997)'
_computing_structure_solution 'SHELXS-97 (Sheldrick, 1997)'
_diffrn_ambient_temperature 163(2)
_diffrn_measured_fraction_theta_full 0.993
_diffrn_measured_fraction_theta_max 0.993
_diffrn_measurement_device_type 'CCD area detector'
_diffrn_measurement_method 'phi and omega scans'
_diffrn_radiation_monochromator graphite
_diffrn_radiation_source 'fine-focus sealed tube'
_diffrn_radiation_type MoK\a
_diffrn_radiation_wavelength 0.71073
_diffrn_reflns_av_R_equivalents 0.0451
_diffrn_reflns_av_sigmaI/netI 0.0331
_diffrn_reflns_limit_h_max 16
_diffrn_reflns_limit_h_min -16
_diffrn_reflns_limit_k_max 16
_diffrn_reflns_limit_k_min -11
_diffrn_reflns_limit_l_max 10
_diffrn_reflns_limit_l_min -10
_diffrn_reflns_number 18451
_diffrn_reflns_theta_full 26.39
_diffrn_reflns_theta_max 26.39
_diffrn_reflns_theta_min 2.17
_diffrn_standards_number 0
_exptl_absorpt_coefficient_mu 1.345
_exptl_absorpt_correction_T_max 1.000000
_exptl_absorpt_correction_T_min 0.804016
_exptl_absorpt_correction_type multi-scan
_exptl_absorpt_process_details SADABS
_exptl_crystal_colour red
_exptl_crystal_density_diffrn 1.815
_exptl_crystal_density_method 'not measured'
_exptl_crystal_description diamond_block
_exptl_crystal_F_000 864
_exptl_crystal_size_max 0.28
_exptl_crystal_size_mid 0.18
_exptl_crystal_size_min 0.08
_refine_diff_density_max 1.349
_refine_diff_density_min -0.651
_refine_diff_density_rms 0.124
_refine_ls_abs_structure_details 'Flack H D (1983), Acta Cryst. A39, 876-881'
_refine_ls_abs_structure_Flack 0.48(4)
_refine_ls_extinction_coef 0.0014(7)
_refine_ls_extinction_expression Fc^*^=kFc[1+0.001xFc^2^\l^3^/sin(2\q)]^-1/4^
_refine_ls_extinction_method SHELXL
_refine_ls_goodness_of_fit_ref 1.072
_refine_ls_hydrogen_treatment mixed
_refine_ls_matrix_type full
_refine_ls_number_parameters 218
_refine_ls_number_reflns 3093
_refine_ls_number_restraints 1
_refine_ls_restrained_S_all 1.072
_refine_ls_R_factor_all 0.0685
_refine_ls_R_factor_gt 0.0609
_refine_ls_shift/su_max 0.007
_refine_ls_shift/su_mean 0.001
_refine_ls_structure_factor_coef Fsqd
_refine_ls_weighting_details 'calc w=1/[\s^2^(Fo^2^)+(0.0691P)^2^+7.8265P] where P=(Fo^2^+2Fc^2^)/3'
_refine_ls_weighting_scheme calc
_refine_ls_wR_factor_gt 0.1555
_refine_ls_wR_factor_ref 0.1588
_reflns_number_gt 2696
_reflns_number_total 3093
_reflns_threshold_expression >2sigma(I)
_cod_data_source_file b008350j.txt
_cod_data_source_block coox
_cod_depositor_comments
;
The following automatic conversions were performed:
'_symmetry_cell_setting' value 'Orthorhombic' changed to 'orthorhombic'
according to '/home/saulius/struct/CIF-dictionaries/cif_core.dic'
dictionary named 'cif_core.dic' version 2.4.1 from 2010-06-29.

Automatic conversion script
Id: cif_fix_enum 1527 2010-12-29 10:47:43Z saulius 
;
_cod_original_cell_volume 1532.5(15)
_cod_original_sg_symbol_H-M Pna2(1)
_cod_database_code 7010380

loop_
_symmetry_equiv_pos_as_xyz
'x, y, z'
'-x, -y, z+1/2'
'x+1/2, -y+1/2, z'
'-x+1/2, y+1/2, z+1/2'

loop_
_atom_site_label
_atom_site_type_symbol
_atom_site_fract_x
_atom_site_fract_y
_atom_site_fract_z
_atom_site_U_iso_or_equiv
_atom_site_adp_type
_atom_site_occupancy
_atom_site_symmetry_multiplicity
_atom_site_calc_flag
_atom_site_refinement_flags
_atom_site_disorder_assembly
_atom_site_disorder_group
Co1 Co 0.20482(5) 0.08662(6) 0.12896(14) 0.0210(2) Uani 1 1 d . . .
N1 N 0.3508(3) 0.0917(4) 0.1218(11) 0.0224(10) Uani 1 1 d . . .
H1 H 0.3659 0.1580 0.1107 0.027 Uiso 1 1 calc R . .
N2 N 0.2208(6) 0.0903(5) 0.3565(9) 0.0280(17) Uani 1 1 d . . .
H2 H 0.1814 0.1399 0.3963 0.034 Uiso 1 1 calc R . .
N3 N 0.1774(4) -0.0551(4) 0.1534(8) 0.0271(14) Uani 1 1 d . . .
H3 H 0.1089 -0.0573 0.1582 0.033 Uiso 1 1 calc R . .
N4 N 0.2128(4) 0.0579(5) -0.0945(8) 0.0178(13) Uani 1 1 d . . .
H4 H 0.1739 0.1031 -0.1460 0.021 Uiso 1 1 calc R . .
O1 O 0.2098(3) 0.2284(3) 0.1093(9) 0.0333(14) Uani 1 1 d . . .
O2 O 0.1084(4) 0.3614(4) 0.1008(8) 0.0469(17) Uani 1 1 d . . .
O3 O -0.0570(4) 0.2181(4) 0.1194(12) 0.0566(19) Uani 1 1 d . . .
O4 O 0.0610(3) 0.1012(3) 0.1288(11) 0.0368(10) Uani 1 1 d . . .
C1 C 0.3950(6) 0.0631(6) 0.2704(9) 0.0239(17) Uani 1 1 d . . .
H1A H 0.4631 0.0889 0.2796 0.029 Uiso 1 1 calc R . .
H1B H 0.3968 -0.0094 0.2813 0.029 Uiso 1 1 calc R . .
C2 C 0.3257(7) 0.1105(7) 0.3933(10) 0.0334(19) Uani 1 1 d . . .
H2A H 0.3417 0.0829 0.4939 0.040 Uiso 1 1 calc R . .
H2B H 0.3369 0.1825 0.3970 0.040 Uiso 1 1 calc R . .
C3 C 0.1850(8) -0.0114(7) 0.4176(10) 0.040(2) Uani 1 1 d . . .
H3A H 0.2179 -0.0255 0.5151 0.048 Uiso 1 1 calc R . .
H3B H 0.1129 -0.0091 0.4356 0.048 Uiso 1 1 calc R . .
C4 C 0.2080(7) -0.0924(7) 0.3067(11) 0.042(2) Uani 1 1 d . . .
H4A H 0.2795 -0.1077 0.3079 0.050 Uiso 1 1 calc R . .
H4B H 0.1710 -0.1529 0.3328 0.050 Uiso 1 1 calc R . .
C5 C 0.1997(7) -0.1111(6) 0.0117(10) 0.033(2) Uani 1 1 d . . .
H5A H 0.1612 -0.1730 0.0089 0.040 Uiso 1 1 calc R . .
H5B H 0.2708 -0.1278 0.0074 0.040 Uiso 1 1 calc R . .
C6 C 0.1717(7) -0.0454(6) -0.1220(10) 0.0344(19) Uani 1 1 d . . .
H6A H 0.0990 -0.0425 -0.1323 0.041 Uiso 1 1 calc R . .
H6B H 0.1994 -0.0727 -0.2167 0.041 Uiso 1 1 calc R . .
C7 C 0.3222(8) 0.0711(7) -0.1457(10) 0.036(2) Uani 1 1 d . . .
H7A H 0.3350 0.0294 -0.2354 0.043 Uiso 1 1 calc R . .
H7B H 0.3337 0.1405 -0.1747 0.043 Uiso 1 1 calc R . .
C8 C 0.3934(7) 0.0424(6) -0.0185(9) 0.0291(19) Uani 1 1 d . . .
H8A H 0.3958 -0.0299 -0.0059 0.035 Uiso 1 1 calc R . .
H8B H 0.4608 0.0669 -0.0398 0.035 Uiso 1 1 calc R . .
C9 C 0.1197(6) 0.2693(5) 0.1078(9) 0.0344(18) Uani 1 1 d . . .
C10 C 0.0343(5) 0.1943(6) 0.1233(15) 0.0418(17) Uani 1 1 d . . .
Cl1 Cl 0.06149(11) 0.22458(11) 0.6411(3) 0.0301(4) Uani 1 1 d . . .
O5 O 0.0392(9) 0.2046(10) 0.4850(9) 0.122(5) Uani 1 1 d . . .
O6 O 0.0285(7) 0.3208(6) 0.6775(10) 0.088(3) Uani 1 1 d . . .
O7 O 0.0194(7) 0.1537(7) 0.7432(13) 0.087(3) Uani 1 1 d . . .
O8 O 0.1696(5) 0.2129(5) 0.6568(12) 0.064(2) Uani 1 1 d . . .

loop_
_atom_site_aniso_label
_atom_site_aniso_U_11
_atom_site_aniso_U_22
_atom_site_aniso_U_33
_atom_site_aniso_U_23
_atom_site_aniso_U_13
_atom_site_aniso_U_12
Co1 0.0178(4) 0.0209(4) 0.0244(4) -0.0007(5) 0.0010(6) 0.0018(3)
N1 0.023(2) 0.021(2) 0.023(3) -0.009(3) 0.001(4) 0.0041(19)
N2 0.036(4) 0.023(4) 0.025(3) -0.002(3) 0.002(3) -0.004(3)
N3 0.031(3) 0.025(2) 0.026(4) 0.000(3) 0.002(3) -0.005(2)
N4 0.015(3) 0.010(3) 0.028(3) 0.003(2) -0.003(2) 0.001(2)
O1 0.027(2) 0.022(2) 0.050(4) -0.005(3) 0.003(2) 0.0078(18)
O2 0.044(3) 0.035(3) 0.062(5) -0.003(3) 0.005(3) 0.016(2)
O3 0.035(3) 0.039(3) 0.096(6) -0.034(5) 0.000(5) 0.009(2)
O4 0.030(2) 0.035(2) 0.045(3) -0.012(4) 0.007(4) 0.0036(19)
C1 0.021(4) 0.020(3) 0.031(4) 0.000(3) -0.007(3) 0.001(3)
C2 0.031(5) 0.042(4) 0.027(4) -0.012(4) -0.006(3) 0.000(4)
C3 0.037(5) 0.054(6) 0.029(4) 0.007(4) -0.003(4) -0.019(4)
C4 0.045(5) 0.038(5) 0.043(6) 0.011(4) -0.011(4) -0.013(4)
C5 0.053(5) 0.007(3) 0.039(5) -0.004(3) -0.002(4) -0.006(3)
C6 0.041(5) 0.029(4) 0.034(4) -0.006(4) -0.006(4) -0.006(4)
C7 0.042(5) 0.039(5) 0.027(4) 0.001(4) 0.006(4) 0.010(4)
C8 0.026(4) 0.034(4) 0.027(4) -0.013(3) 0.003(3) 0.009(3)
C9 0.048(4) 0.029(3) 0.026(5) 0.000(3) 0.005(3) 0.017(3)
C10 0.028(3) 0.057(4) 0.041(4) -0.005(5) -0.008(5) 0.019(3)
Cl1 0.0298(7) 0.0318(7) 0.0286(8) -0.0027(10) 0.0027(10) -0.0011(6)
O5 0.134(10) 0.195(12) 0.037(5) -0.033(6) -0.024(5) 0.114(9)
O6 0.108(6) 0.055(4) 0.100(8) -0.021(4) -0.006(5) 0.041(4)
O7 0.046(4) 0.089(6) 0.128(8) 0.060(6) -0.005(5) -0.019(4)
O8 0.041(3) 0.066(4) 0.085(6) 0.036(4) -0.015(4) -0.006(3)

loop_
_atom_type_symbol
_atom_type_description
_atom_type_scat_dispersion_real
_atom_type_scat_dispersion_imag
_atom_type_scat_source
C C 0.0033 0.0016 'International Tables Vol C Tables 4.2.6.8 and 6.1.1.4'
H H 0.0000 0.0000 'International Tables Vol C Tables 4.2.6.8 and 6.1.1.4'
N N 0.0061 0.0033 'International Tables Vol C Tables 4.2.6.8 and 6.1.1.4'
O O 0.0106 0.0060 'International Tables Vol C Tables 4.2.6.8 and 6.1.1.4'
Cl Cl 0.1484 0.1585 'International Tables Vol C Tables 4.2.6.8 and 6.1.1.4'
Co Co 0.3494 0.9721 'International Tables Vol C Tables 4.2.6.8 and 6.1.1.4'

loop_
_geom_angle_atom_site_label_1
_geom_angle_atom_site_label_2
_geom_angle_atom_site_label_3
_geom_angle
_geom_angle_site_symmetry_1
_geom_angle_site_symmetry_3
_geom_angle_publ_flag
O1 Co1 O4 86.19(19) . . ?
O1 Co1 N3 171.0(2) . . ?
O4 Co1 N3 84.9(2) . . ?
O1 Co1 N1 85.9(2) . . ?
O4 Co1 N1 172.0(2) . . ?
N3 Co1 N1 103.0(2) . . ?
O1 Co1 N4 95.9(3) . . ?
O4 Co1 N4 94.1(3) . . ?
N3 Co1 N4 85.9(3) . . ?
N1 Co1 N4 85.5(3) . . ?
O1 Co1 N2 93.5(3) . . ?
O4 Co1 N2 96.0(4) . . ?
N3 Co1 N2 86.3(3) . . ?
N1 Co1 N2 85.7(4) . . ?
N4 Co1 N2 166.6(2) . . ?
C1 N1 C8 116.8(5) . . ?
C1 N1 Co1 111.3(6) . . ?
C8 N1 Co1 112.9(5) . . ?
C2 N2 C3 112.6(7) . . ?
C2 N2 Co1 108.9(5) . . ?
C3 N2 Co1 106.8(5) . . ?
C5 N3 C4 121.8(7) . . ?
C5 N3 Co1 111.4(5) . . ?
C4 N3 Co1 112.0(5) . . ?
C6 N4 C7 113.9(7) . . ?
C6 N4 Co1 108.3(5) . . ?
C7 N4 Co1 108.3(5) . . ?
C9 O1 Co1 112.4(4) . . ?
C10 O4 Co1 111.8(4) . . ?
N1 C1 C2 105.2(6) . . ?
N2 C2 C1 110.1(7) . . ?
C4 C3 N2 110.9(7) . . ?
N3 C4 C3 106.5(7) . . ?
N3 C5 C6 107.5(7) . . ?
C5 C6 N4 108.8(7) . . ?
C8 C7 N4 110.8(7) . . ?
N1 C8 C7 104.4(7) . . ?
O2 C9 O1 121.5(7) . . ?
O2 C9 C10 124.4(6) . . ?
O1 C9 C10 114.0(6) . . ?
O3 C10 O4 120.7(7) . . ?
O3 C10 C9 123.6(7) . . ?
O4 C10 C9 115.4(5) . . ?
O6 Cl1 O7 110.5(6) . . ?
O6 Cl1 O5 109.0(6) . . ?
O7 Cl1 O5 113.1(8) . . ?
O6 Cl1 O8 112.9(5) . . ?
O7 Cl1 O8 105.2(5) . . ?
O5 Cl1 O8 106.1(6) . . ?

loop_
_geom_bond_atom_site_label_1
_geom_bond_atom_site_label_2
_geom_bond_distance
_geom_bond_site_symmetry_2
_geom_bond_publ_flag
Co1 O1 1.896(5) . ?
Co1 O4 1.919(4) . ?
Co1 N3 1.934(6) . ?
Co1 N1 1.941(5) . ?
Co1 N4 1.978(7) . ?
Co1 N2 1.985(8) . ?
N1 C1 1.466(12) . ?
N1 C8 1.493(11) . ?
N2 C2 1.455(12) . ?
N2 C3 1.530(10) . ?
N3 C5 1.467(10) . ?
N3 C4 1.476(11) . ?
N4 C6 1.499(9) . ?
N4 C7 1.529(11) . ?
O1 C9 1.313(8) . ?
O2 C9 1.237(8) . ?
O3 C10 1.253(7) . ?
O4 C10 1.290(8) . ?
C1 C2 1.543(12) . ?
C3 C4 1.476(14) . ?
C5 C6 1.499(12) . ?
C7 C8 1.501(13) . ?
C9 C10 1.518(11) . ?
Cl1 O6 1.390(7) . ?
Cl1 O7 1.410(8) . ?
Cl1 O5 1.411(8) . ?
Cl1 O8 1.450(6) . ?
